data_4105668
loop_
_publ_author_name
'Zhijian Liu'
'Hideaki Yamamichi'
'Sherzod T. Madrahimov'
'John F. Hartwig'

_publ_section_title
;
 Rhodium Phosphine-\p-Arene Intermediates in the Hydroamination of Alkenes
;
_journal_name_full 'Journal of the American Chemical Society'
_journal_page_first 2772
_journal_page_last 2782
_journal_paper_doi 10.1021/ja1057949
_journal_volume 133
_journal_year 2011
_chemical_formula_moiety 'C28 H40 N P Rh, B F4'
_chemical_formula_sum 'C28 H40 B F4 N P Rh'
_chemical_formula_weight 611.30
_chemical_name_systematic
; 
? 
;
_space_group_IT_number 2
_symmetry_cell_setting triclinic
_symmetry_space_group_name_Hall '-P 1'
_symmetry_space_group_name_H-M 'P -1'
_atom_sites_solution_hydrogens geom
_atom_sites_solution_primary direct
_atom_sites_solution_secondary difmap
_audit_creation_method SHELXL-97
_audit_update_record
; 
2008-02-07   text and data added, srw 
;
_cell_angle_alpha 96.050(3)
_cell_angle_beta 104.776(3)
_cell_angle_gamma 101.491(3)
_cell_formula_units_Z 2
_cell_length_a 9.1929(5)
_cell_length_b 9.2239(4)
_cell_length_c 17.1717(9)
_cell_measurement_reflns_used 4390
_cell_measurement_temperature 193(2)
_cell_measurement_theta_max 25.30
_cell_measurement_theta_min 2.28
_cell_volume 1360.82(12)
_computing_cell_refinement 'SAINT V7.23A (Bruker, 2005)'
_computing_data_collection 'APEX2 V2.0-1 (Bruker, 2004)'
_computing_data_reduction
; 
SAINT V7.23A, XPREP V2005/2, SADABS V2007/4, TWINABS V2007/5 
(Bruker, 2005 & 2007) 
;
_computing_molecular_graphics 'SHELXTL V6.12 (Bruker, 2005)'
_computing_publication_material 'XCIF V6.12 (Bruker, 2005)'
_computing_structure_refinement 'SHELXTL V6.12 (Bruker, 2005)'
_computing_structure_solution 'SHELXTL V6.12 (Bruker, 2005)'
_diffrn_ambient_temperature 193(2)
_diffrn_measured_fraction_theta_full 0.966
_diffrn_measured_fraction_theta_max 0.966
_diffrn_measurement_device 'Bruker Kappa/ApexII CCD'
_diffrn_measurement_method 'profile data from \f and \w scans'
_diffrn_radiation_monochromator graphite
_diffrn_radiation_source 'fine-focus sealed tube'
_diffrn_radiation_type MoK\a
_diffrn_radiation_wavelength 0.71073
_diffrn_radiation_wavelength_id ga33yas
_diffrn_reflns_av_R_equivalents 0.0450
_diffrn_reflns_av_sigmaI/netI 0.0525
_diffrn_reflns_limit_h_max 11
_diffrn_reflns_limit_h_min -11
_diffrn_reflns_limit_k_max 11
_diffrn_reflns_limit_k_min -11
_diffrn_reflns_limit_l_max 20
_diffrn_reflns_limit_l_min -20
_diffrn_reflns_number 16891
_diffrn_reflns_theta_full 25.85
_diffrn_reflns_theta_max 25.85
_diffrn_reflns_theta_min 2.28
_exptl_absorpt_coefficient_mu 0.732
_exptl_absorpt_correction_T_max 0.9629
_exptl_absorpt_correction_T_min 0.9301
_exptl_absorpt_correction_type integration
_exptl_absorpt_process_details 'SHELXTL/XPREP V2005/2 (Bruker, 2005)'
_exptl_crystal_colour orange
_exptl_crystal_density_diffrn 1.492
_exptl_crystal_description prism
_exptl_crystal_F_000 632
_exptl_crystal_id ga33yas
_exptl_crystal_preparation
; 
The data crystal was mounted using oil (Parantone-N, Exxon) to a 
0.3 mm cryo-loop (Hampton Research) with the (1 3 3) scattering 
planes roughly normal to the spindle axis. 
;
_exptl_crystal_size_max 0.09
_exptl_crystal_size_mid 0.09
_exptl_crystal_size_min 0.06
_refine_diff_density_max 0.511
_refine_diff_density_min -0.386
_refine_diff_density_rms 0.079
_refine_ls_extinction_method none
_refine_ls_goodness_of_fit_ref 1.033
_refine_ls_hydrogen_treatment refxyz
_refine_ls_matrix_type full
_refine_ls_number_parameters 445
_refine_ls_number_reflns 5095
_refine_ls_number_restraints 240
_refine_ls_restrained_S_all 1.013
_refine_ls_R_factor_all 0.0504
_refine_ls_R_factor_gt 0.0346
_refine_ls_shift/su_max 0.001
_refine_ls_shift/su_mean 0.000
_refine_ls_structure_factor_coef Fsqd
_refine_ls_weighting_details 'calc w=1/[\s^2^(Fo^2^)+(0.0314P)^2^+0.4437P] where P=(Fo^2^+2Fc^2^)/3'
_refine_ls_weighting_scheme calc
_refine_ls_wR_factor_gt 0.0684
_refine_ls_wR_factor_ref 0.0740
_reflns_number_gt 4167
_reflns_number_total 5095
_reflns_threshold_expression >2sigma(I)
_cod_data_source_file ja1057949_si_002.cif
_cod_data_source_block ga33yas
_cod_original_sg_symbol_Hall '-P 1 '
_cod_original_sg_symbol_H-M 'P -1 '
_cod_database_code 4105668

loop_
_symmetry_equiv_pos_as_xyz
'x, y, z'
'-x, -y, -z'

loop_
_atom_site_label
_atom_site_type_symbol
_atom_site_fract_x
_atom_site_fract_y
_atom_site_fract_z
_atom_site_U_iso_or_equiv
_atom_site_adp_type
_atom_site_occupancy
_atom_site_symmetry_multiplicity
_atom_site_calc_flag
_atom_site_refinement_flags
Rh1 Rh 1.14973(3) 0.13020(3) 0.220684(15) 0.02135(8) Uani 1 1 d .
P1 P 1.00561(8) 0.20681(8) 0.29652(5) 0.01948(17) Uani 1 1 d .
N1 N 0.8062(3) -0.1087(3) 0.09022(15) 0.0288(6) Uani 1 1 d .
C1 C 0.9435(3) -0.0099(3) 0.10219(17) 0.0223(7) Uani 1 1 d .
C2 C 1.0807(4) -0.0603(4) 0.10586(19) 0.0294(7) Uani 1 1 d D
H2 H 1.080(4) -0.162(2) 0.1008(19) 0.035 Uiso 1 1 d D
C3 C 1.2213(4) 0.0395(4) 0.1111(2) 0.0330(8) Uani 1 1 d D
H3 H 1.311(3) 0.003(3) 0.118(2) 0.040 Uiso 1 1 d D
C4 C 1.2304(4) 0.1919(4) 0.10846(19) 0.0300(8) Uani 1 1 d D
H4 H 1.321(3) 0.260(3) 0.1103(19) 0.036 Uiso 1 1 d D
C5 C 1.1026(3) 0.2495(3) 0.11099(18) 0.0253(7) Uani 1 1 d D
H5 H 1.103(3) 0.350(2) 0.1123(18) 0.030 Uiso 1 1 d D
C6 C 0.9659(3) 0.1527(3) 0.11827(16) 0.0194(6) Uani 1 1 d .
C7 C 0.8499(3) 0.2318(3) 0.14017(18) 0.0201(6) Uani 1 1 d .
C8 C 0.8505(3) 0.2587(3) 0.22151(17) 0.0197(6) Uani 1 1 d .
C9 C 0.7478(3) 0.3376(3) 0.24259(19) 0.0245(7) Uani 1 1 d D
H9 H 0.748(3) 0.355(3) 0.2961(13) 0.029 Uiso 1 1 d D
C10 C 0.6480(4) 0.3908(3) 0.1836(2) 0.0281(7) Uani 1 1 d D
H10 H 0.582(3) 0.441(3) 0.2007(18) 0.034 Uiso 1 1 d D
C11 C 0.6517(3) 0.3683(3) 0.1036(2) 0.0284(7) Uani 1 1 d D
H11 H 0.590(3) 0.406(3) 0.0624(16) 0.034 Uiso 1 1 d D
C12 C 0.7526(4) 0.2903(3) 0.08133(19) 0.0256(7) Uani 1 1 d D
H12 H 0.757(3) 0.274(3) 0.0265(13) 0.031 Uiso 1 1 d D
C13 C 0.6575(4) -0.0705(4) 0.0656(2) 0.0341(8) Uani 1 1 d D
H13A H 0.579(3) -0.158(3) 0.038(2) 0.051 Uiso 1 1 d D
H13B H 0.657(4) 0.003(3) 0.0308(19) 0.051 Uiso 1 1 d D
H13C H 0.626(4) -0.038(4) 0.1118(17) 0.051 Uiso 1 1 d D
C14 C 0.8004(5) -0.2666(4) 0.0962(2) 0.0439(10) Uani 1 1 d D
H14A H 0.708(3) -0.311(4) 0.105(2) 0.066 Uiso 1 1 d D
H14B H 0.882(4) -0.278(4) 0.1407(19) 0.066 Uiso 1 1 d D
H14C H 0.819(4) -0.321(4) 0.0505(19) 0.066 Uiso 1 1 d D
C15 C 1.2910(5) 0.0466(5) 0.3163(2) 0.0431(10) Uani 1 1 d D
H15A H 1.252(4) 0.026(4) 0.3590(18) 0.052 Uiso 1 1 d D
H15B H 1.307(4) -0.040(3) 0.291(2) 0.052 Uiso 1 1 d D
C16 C 1.3726(4) 0.1838(5) 0.3077(2) 0.0421(9) Uani 1 1 d D
H16A H 1.388(4) 0.268(3) 0.3446(19) 0.051 Uiso 1 1 d D
H16B H 1.442(4) 0.187(4) 0.276(2) 0.051 Uiso 1 1 d D
C17 C 0.9142(3) 0.0670(3) 0.34970(18) 0.0215(7) Uani 1 1 d D
H17A H 0.994(3) 0.057(3) 0.3902(17) 0.026 Uiso 1 1 d D
C18 C 0.7962(4) 0.1131(4) 0.3901(2) 0.0316(8) Uani 1 1 d D
H18A H 0.716(3) 0.132(4) 0.3490(16) 0.038 Uiso 1 1 d D
H18B H 0.847(3) 0.202(3) 0.4263(17) 0.038 Uiso 1 1 d D
C19 C 0.7333(4) -0.0088(4) 0.4352(2) 0.0358(8) Uani 1 1 d D
H19A H 0.818(3) -0.015(4) 0.4783(17) 0.043 Uiso 1 1 d D
H19B H 0.660(3) 0.016(4) 0.4581(19) 0.043 Uiso 1 1 d D
C20 C 0.6646(4) -0.1569(4) 0.3788(2) 0.0385(9) Uani 1 1 d D
H20A H 0.578(3) -0.152(4) 0.3382(17) 0.046 Uiso 1 1 d D
H20B H 0.623(4) -0.232(3) 0.4058(19) 0.046 Uiso 1 1 d D
C21 C 0.7814(4) -0.2049(4) 0.3391(2) 0.0386(9) Uani 1 1 d D
H21A H 0.736(4) -0.291(3) 0.3026(18) 0.046 Uiso 1 1 d D
H21B H 0.867(3) -0.222(4) 0.3776(18) 0.046 Uiso 1 1 d D
C22 C 0.8440(4) -0.0849(4) 0.2936(2) 0.0325(8) Uani 1 1 d D
H22A H 0.763(3) -0.074(4) 0.2503(16) 0.039 Uiso 1 1 d D
H22B H 0.919(3) -0.113(4) 0.2712(19) 0.039 Uiso 1 1 d D
C23 C 1.0848(3) 0.3806(3) 0.37244(18) 0.0231(7) Uani 1 1 d D
H23A H 1.003(3) 0.406(3) 0.3835(18) 0.028 Uiso 1 1 d D
C24 C 1.1906(4) 0.3577(3) 0.45296(19) 0.0267(7) Uani 1 1 d D
H24A H 1.131(3) 0.285(3) 0.4754(18) 0.032 Uiso 1 1 d D
H24B H 1.268(3) 0.313(3) 0.4427(18) 0.032 Uiso 1 1 d D
C25 C 1.2570(4) 0.5052(4) 0.5124(2) 0.0305(8) Uani 1 1 d D
H25A H 1.176(3) 0.537(3) 0.5256(19) 0.037 Uiso 1 1 d D
H25B H 1.325(3) 0.496(3) 0.5613(14) 0.037 Uiso 1 1 d D
C26 C 1.3388(4) 0.6263(4) 0.4747(2) 0.0340(8) Uani 1 1 d D
H26A H 1.422(3) 0.595(4) 0.465(2) 0.041 Uiso 1 1 d D
H26B H 1.377(3) 0.715(3) 0.5125(17) 0.041 Uiso 1 1 d D
C27 C 1.2314(4) 0.6510(4) 0.3970(2) 0.0352(8) Uani 1 1 d D
H27A H 1.281(4) 0.725(3) 0.3736(19) 0.042 Uiso 1 1 d D
H27B H 1.150(3) 0.689(4) 0.408(2) 0.042 Uiso 1 1 d D
C28 C 1.1647(4) 0.5067(4) 0.3350(2) 0.0300(7) Uani 1 1 d D
H28A H 1.246(3) 0.478(3) 0.3191(19) 0.036 Uiso 1 1 d D
H28B H 1.095(3) 0.520(3) 0.2876(15) 0.036 Uiso 1 1 d D
B1 B 0.3469(5) 0.6466(4) 0.1513(3) 0.0399(10) Uani 1 1 d .
F1 F 0.3952(3) 0.5876(3) 0.22097(14) 0.0583(6) Uani 1 1 d .
F2 F 0.1882(3) 0.6263(2) 0.12880(19) 0.0794(8) Uani 1 1 d .
F3 F 0.3908(3) 0.5751(3) 0.09001(14) 0.0765(8) Uani 1 1 d .
F4 F 0.4138(3) 0.7979(2) 0.16494(17) 0.0735(8) Uani 1 1 d .

loop_
_atom_site_aniso_label
_atom_site_aniso_U_11
_atom_site_aniso_U_22
_atom_site_aniso_U_33
_atom_site_aniso_U_23
_atom_site_aniso_U_13
_atom_site_aniso_U_12
Rh1 0.01937(13) 0.02567(13) 0.02104(14) 0.00572(9) 0.00582(10) 0.00884(9)
P1 0.0197(4) 0.0203(4) 0.0187(4) 0.0044(3) 0.0046(3) 0.0060(3)
N1 0.0323(15) 0.0218(13) 0.0289(15) 0.0056(11) 0.0064(12) 0.0011(12)
C1 0.0302(17) 0.0229(16) 0.0139(15) 0.0023(12) 0.0064(13) 0.0070(13)
C2 0.037(2) 0.0270(17) 0.0262(18) 0.0023(14) 0.0097(15) 0.0125(15)
C3 0.034(2) 0.048(2) 0.0245(18) 0.0077(15) 0.0125(15) 0.0197(17)
C4 0.0265(18) 0.040(2) 0.0224(18) 0.0051(14) 0.0099(14) 0.0017(15)
C5 0.0250(17) 0.0291(17) 0.0209(17) 0.0076(14) 0.0042(13) 0.0052(14)
C6 0.0208(15) 0.0238(15) 0.0128(15) 0.0048(12) 0.0025(12) 0.0052(12)
C7 0.0148(14) 0.0169(14) 0.0262(17) 0.0052(12) 0.0020(12) 0.0023(11)
C8 0.0169(15) 0.0179(14) 0.0233(16) 0.0060(12) 0.0032(12) 0.0037(12)
C9 0.0232(16) 0.0231(16) 0.0266(17) 0.0035(13) 0.0068(14) 0.0047(13)
C10 0.0227(17) 0.0208(16) 0.040(2) 0.0038(14) 0.0059(15) 0.0084(13)
C11 0.0213(17) 0.0202(16) 0.038(2) 0.0079(14) -0.0029(15) 0.0059(13)
C12 0.0270(17) 0.0233(16) 0.0221(17) 0.0021(13) 0.0016(14) 0.0033(13)
C13 0.0253(18) 0.0319(19) 0.037(2) -0.0025(16) 0.0057(16) -0.0042(15)
C14 0.063(3) 0.0216(18) 0.043(2) 0.0058(16) 0.014(2) 0.0006(18)
C15 0.044(2) 0.066(3) 0.033(2) 0.021(2) 0.0110(18) 0.037(2)
C16 0.0234(19) 0.071(3) 0.030(2) 0.0065(19) 0.0009(16) 0.0166(19)
C17 0.0222(16) 0.0235(16) 0.0174(16) 0.0062(12) 0.0020(13) 0.0055(13)
C18 0.034(2) 0.0268(17) 0.039(2) 0.0096(15) 0.0177(16) 0.0082(15)
C19 0.039(2) 0.039(2) 0.039(2) 0.0124(17) 0.0240(17) 0.0118(17)
C20 0.032(2) 0.038(2) 0.045(2) 0.0187(17) 0.0113(17) 0.0002(16)
C21 0.049(2) 0.0231(18) 0.042(2) 0.0051(16) 0.0166(18) -0.0010(16)
C22 0.042(2) 0.0262(17) 0.028(2) 0.0018(14) 0.0122(16) 0.0030(16)
C23 0.0212(16) 0.0240(16) 0.0236(17) 0.0026(13) 0.0078(13) 0.0028(13)
C24 0.0283(18) 0.0271(17) 0.0224(17) 0.0038(13) 0.0047(14) 0.0045(14)
C25 0.0281(18) 0.0305(18) 0.0268(19) -0.0032(14) 0.0029(15) 0.0037(15)
C26 0.0303(19) 0.0242(18) 0.039(2) -0.0041(15) 0.0026(16) 0.0021(15)
C27 0.036(2) 0.0247(18) 0.042(2) 0.0081(15) 0.0086(17) 0.0022(15)
C28 0.0306(19) 0.0295(18) 0.0277(19) 0.0055(14) 0.0076(15) 0.0026(15)
B1 0.039(2) 0.029(2) 0.059(3) 0.015(2) 0.018(2) 0.0145(18)
F1 0.0684(15) 0.0690(15) 0.0559(15) 0.0290(12) 0.0315(12) 0.0299(13)
F2 0.0390(14) 0.0480(14) 0.150(3) 0.0217(15) 0.0138(15) 0.0208(11)
F3 0.102(2) 0.101(2) 0.0456(15) 0.0141(14) 0.0214(14) 0.0651(17)
F4 0.0666(16) 0.0370(13) 0.124(2) 0.0281(14) 0.0377(16) 0.0073(11)

loop_
_atom_type_symbol
_atom_type_description
_atom_type_scat_dispersion_real
_atom_type_scat_dispersion_imag
_atom_type_scat_source
C C 0.0033 0.0016 'International Tables Vol C Tables 4.2.6.8 and 6.1.1.4'
H H 0.0000 0.0000 'International Tables Vol C Tables 4.2.6.8 and 6.1.1.4'
B B 0.0013 0.0007 'International Tables Vol C Tables 4.2.6.8 and 6.1.1.4'
N N 0.0061 0.0033 'International Tables Vol C Tables 4.2.6.8 and 6.1.1.4'
F F 0.0171 0.0103 'International Tables Vol C Tables 4.2.6.8 and 6.1.1.4'
P P 0.1023 0.0942 'International Tables Vol C Tables 4.2.6.8 and 6.1.1.4'
Rh Rh -1.1178 0.9187 'International Tables Vol C Tables 4.2.6.8 and 6.1.1.4'

loop_
_exptl_crystal_face_index_h
_exptl_crystal_face_index_k
_exptl_crystal_face_index_l
_exptl_crystal_face_perp_dist
1.00 0.00 -1.00 0.0300
-1.00 0.00 1.00 0.0300
0.00 1.00 0.00 0.0300
0.00 -1.00 0.00 0.0600
-1.00 0.00 -2.00 0.0700
1.00 0.00 2.00 0.0200

loop_
_geom_angle_atom_site_label_1
_geom_angle_atom_site_label_2
_geom_angle_atom_site_label_3
_geom_angle
C15 Rh1 C16 37.72(16)
C15 Rh1 C6 164.01(14)
C16 Rh1 C6 157.92(14)
C15 Rh1 P1 94.90(11)
C16 Rh1 P1 101.25(11)
C6 Rh1 P1 84.58(8)
C15 Rh1 C5 155.00(14)
C16 Rh1 C5 120.92(14)
C6 Rh1 C5 37.54(10)
P1 Rh1 C5 104.27(8)
C15 Rh1 C3 101.05(13)
C16 Rh1 C3 97.54(13)
C6 Rh1 C3 77.30(11)
P1 Rh1 C3 161.13(9)
C5 Rh1 C3 63.83(12)
C15 Rh1 C4 121.67(13)
C16 Rh1 C4 97.52(13)
C6 Rh1 C4 65.74(11)
P1 Rh1 C4 138.30(9)
C5 Rh1 C4 35.26(11)
C3 Rh1 C4 35.38(12)
C15 Rh1 C2 104.80(14)
C16 Rh1 C2 122.22(13)
C6 Rh1 C2 64.59(11)
P1 Rh1 C2 130.22(8)
C5 Rh1 C2 74.86(11)
C3 Rh1 C2 35.24(11)
C4 Rh1 C2 63.03(11)
C15 Rh1 C1 128.61(14)
C16 Rh1 C1 156.44(13)
C6 Rh1 C1 36.46(10)
P1 Rh1 C1 99.04(7)
C5 Rh1 C1 64.46(10)
C3 Rh1 C1 63.02(11)
C4 Rh1 C1 74.59(10)
C2 Rh1 C1 34.38(10)
C8 P1 C23 101.88(13)
C8 P1 C17 107.94(13)
C23 P1 C17 105.31(14)
C8 P1 Rh1 103.26(10)
C23 P1 Rh1 120.03(10)
C17 P1 Rh1 116.83(10)
C1 N1 C13 123.7(3)
C1 N1 C14 120.5(3)
C13 N1 C14 115.6(3)
N1 C1 C2 120.9(3)
N1 C1 C6 124.2(3)
C2 C1 C6 114.8(3)
N1 C1 Rh1 135.3(2)
C2 C1 Rh1 70.07(17)
C6 C1 Rh1 61.88(14)
C3 C2 C1 121.6(3)
C3 C2 Rh1 69.29(18)
C1 C2 Rh1 75.55(17)
C3 C2 H2 117(2)
C1 C2 H2 121(2)
Rh1 C2 H2 132.2(19)
C4 C3 C2 121.4(3)
C4 C3 Rh1 73.87(19)
C2 C3 Rh1 75.48(19)
C4 C3 H3 120(2)
C2 C3 H3 119(2)
Rh1 C3 H3 121(2)
C5 C4 C3 119.2(3)
C5 C4 Rh1 70.47(18)
C3 C4 Rh1 70.75(18)
C5 C4 H4 117(2)
C3 C4 H4 123(2)
Rh1 C4 H4 126(2)
C4 C5 C6 119.5(3)
C4 C5 Rh1 74.28(18)
C6 C5 Rh1 67.25(16)
C4 C5 H5 123.2(19)
C6 C5 H5 117.1(19)
Rh1 C5 H5 126.3(19)
C5 C6 C1 120.6(3)
C5 C6 C7 115.0(2)
C1 C6 C7 124.4(2)
C5 C6 Rh1 75.21(17)
C1 C6 Rh1 81.66(17)
C7 C6 Rh1 115.28(18)
C8 C7 C12 120.0(3)
C8 C7 C6 118.9(2)
C12 C7 C6 120.8(3)
C7 C8 C9 119.2(3)
C7 C8 P1 116.6(2)
C9 C8 P1 123.8(2)
C10 C9 C8 120.6(3)
C10 C9 H9 120(2)
C8 C9 H9 119(2)
C11 C10 C9 120.0(3)
C11 C10 H10 123(2)
C9 C10 H10 117(2)
C10 C11 C12 120.4(3)
C10 C11 H11 123(2)
C12 C11 H11 117(2)
C11 C12 C7 119.8(3)
C11 C12 H12 121.5(19)
C7 C12 H12 118.6(19)
N1 C13 H13A 110(2)
N1 C13 H13B 112(2)
H13A C13 H13B 109(3)
N1 C13 H13C 111(2)
H13A C13 H13C 104(3)
H13B C13 H13C 110(3)
N1 C14 H14A 110(3)
N1 C14 H14B 112(2)
H14A C14 H14B 107(3)
N1 C14 H14C 113(2)
H14A C14 H14C 112(4)
H14B C14 H14C 102(3)
C16 C15 Rh1 71.2(2)
C16 C15 H15A 127(2)
Rh1 C15 H15A 117(2)
C16 C15 H15B 119(2)
Rh1 C15 H15B 105(2)
H15A C15 H15B 110(3)
C15 C16 Rh1 71.1(2)
C15 C16 H16A 121(2)
Rh1 C16 H16A 113(2)
C15 C16 H16B 119(2)
Rh1 C16 H16B 105(2)
H16A C16 H16B 116(3)
C18 C17 C22 110.5(3)
C18 C17 P1 116.1(2)
C22 C17 P1 111.1(2)
C18 C17 H17A 106.5(19)
C22 C17 H17A 108.6(19)
P1 C17 H17A 103.7(19)
C17 C18 C19 111.4(3)
C17 C18 H18A 108(2)
C19 C18 H18A 111(2)
C17 C18 H18B 107(2)
C19 C18 H18B 111(2)
H18A C18 H18B 109(3)
C20 C19 C18 111.0(3)
C20 C19 H19A 111(2)
C18 C19 H19A 106(2)
C20 C19 H19B 109(2)
C18 C19 H19B 112(2)
H19A C19 H19B 107(3)
C19 C20 C21 111.4(3)
C19 C20 H20A 111(2)
C21 C20 H20A 109(2)
C19 C20 H20B 111(2)
C21 C20 H20B 112(2)
H20A C20 H20B 102(3)
C20 C21 C22 111.0(3)
C20 C21 H21A 110(2)
C22 C21 H21A 108(2)
C20 C21 H21B 112(2)
C22 C21 H21B 107(2)
H21A C21 H21B 108(3)
C21 C22 C17 111.5(3)
C21 C22 H22A 109(2)
C17 C22 H22A 108(2)
C21 C22 H22B 110(2)
C17 C22 H22B 109(2)
H22A C22 H22B 108(3)
C24 C23 C28 112.4(3)
C24 C23 P1 113.0(2)
C28 C23 P1 110.2(2)
C24 C23 H23A 107(2)
C28 C23 H23A 108(2)
P1 C23 H23A 105(2)
C25 C24 C23 110.9(3)
C25 C24 H24A 111.1(19)
C23 C24 H24A 108.0(19)
C25 C24 H24B 112.0(19)
C23 C24 H24B 110.1(19)
H24A C24 H24B 104(3)
C26 C25 C24 111.7(3)
C26 C25 H25A 108(2)
C24 C25 H25A 108(2)
C26 C25 H25B 109(2)
C24 C25 H25B 113(2)
H25A C25 H25B 107(3)
C27 C26 C25 111.1(3)
C27 C26 H26A 111(2)
C25 C26 H26A 106(2)
C27 C26 H26B 111(2)
C25 C26 H26B 109(2)
H26A C26 H26B 108(3)
C26 C27 C28 111.6(3)
C26 C27 H27A 112(2)
C28 C27 H27A 109(2)
C26 C27 H27B 111(2)
C28 C27 H27B 109(2)
H27A C27 H27B 104(3)
C27 C28 C23 110.9(3)
C27 C28 H28A 108(2)
C23 C28 H28A 109(2)
C27 C28 H28B 112(2)
C23 C28 H28B 110(2)
H28A C28 H28B 107(3)
F3 B1 F1 108.5(3)
F3 B1 F4 109.7(3)
F1 B1 F4 109.8(3)
F3 B1 F2 109.6(4)
F1 B1 F2 110.4(3)
F4 B1 F2 108.8(3)

loop_
_geom_bond_atom_site_label_1
_geom_bond_atom_site_label_2
_geom_bond_distance
Rh1 C15 2.134(3)
Rh1 C16 2.134(3)
Rh1 C6 2.166(3)
Rh1 P1 2.2383(8)
Rh1 C5 2.271(3)
Rh1 C3 2.280(3)
Rh1 C4 2.320(3)
Rh1 C2 2.359(3)
Rh1 C1 2.430(3)
P1 C8 1.840(3)
P1 C23 1.846(3)
P1 C17 1.847(3)
N1 C1 1.355(4)
N1 C13 1.450(4)
N1 C14 1.462(4)
C1 C2 1.417(4)
C1 C6 1.460(4)
C2 C3 1.406(5)
C2 H2 0.93(2)
C3 C4 1.398(5)
C3 H3 0.94(2)
C4 C5 1.391(4)
C4 H4 0.93(2)
C5 C6 1.431(4)
C5 H5 0.92(2)
C6 C7 1.506(4)
C7 C8 1.391(4)
C7 C12 1.399(4)
C8 C9 1.395(4)
C9 C10 1.385(4)
C9 H9 0.92(2)
C10 C11 1.378(5)
C10 H10 0.92(2)
C11 C12 1.383(4)
C11 H11 0.93(2)
C12 H12 0.95(2)
C13 H13A 0.95(2)
C13 H13B 0.95(2)
C13 H13C 0.95(2)
C14 H14A 0.93(2)
C14 H14B 0.95(2)
C14 H14C 0.96(2)
C15 C16 1.380(6)
C15 H15A 0.92(2)
C15 H15B 0.93(2)
C16 H16A 0.91(2)
C16 H16B 0.94(2)
C17 C18 1.531(4)
C17 C22 1.531(4)
C17 H17A 0.90(2)
C18 C19 1.534(5)
C18 H18A 0.936(19)
C18 H18B 0.932(19)
C19 C20 1.506(5)
C19 H19A 0.943(19)
C19 H19B 0.915(19)
C20 C21 1.520(5)
C20 H20A 0.925(19)
C20 H20B 0.944(19)
C21 C22 1.525(5)
C21 H21A 0.913(19)
C21 H21B 0.943(19)
C22 H22A 0.941(19)
C22 H22B 0.934(19)
C23 C24 1.536(4)
C23 C28 1.538(4)
C23 H23A 0.89(2)
C24 C25 1.525(4)
C24 H24A 0.954(19)
C24 H24B 0.937(19)
C25 C26 1.516(5)
C25 H25A 0.925(19)
C25 H25B 0.931(19)
C26 C27 1.513(5)
C26 H26A 0.922(19)
C26 H26B 0.933(19)
C27 C28 1.525(5)
C27 H27A 0.926(19)
C27 H27B 0.937(19)
C28 H28A 0.935(19)
C28 H28B 0.937(19)
B1 F3 1.372(5)
B1 F1 1.373(5)
B1 F4 1.377(4)
B1 F2 1.378(5)
